data_1552681
loop_
_publ_author_name
'Wong, Soon-Kit'
'Wong, Suet-Pick'
'Sim, Kae-Shin'
'Lim, Siew-Huah'
'Low, Yun-Yee'
'Kam, Toh-Seok'

_publ_section_title
;
 A Cytotoxic Indole Characterized by Incorporation of a Unique
 Carbon-Nitrogen Skeleton and Two Pentacyclic Corynanthean Alkaloids
 Incorporating a Substituted Tetrahydrofuranone Ring from <i>Kopsia
 arborea</i>.
;
_journal_issue 7
_journal_name_full 'Journal of natural products'
_journal_page_first 1902
_journal_page_last 1907
_journal_paper_doi 10.1021/acs.jnatprod.9b00255
_journal_volume 82
_journal_year 2019
_chemical_absolute_configuration unk
_chemical_formula_moiety 'C19 H22 N2 O4, CH4 O, H2O'
_chemical_formula_sum 'C20 H28 N2 O6'
_chemical_formula_weight 392.44
_chemical_name_common 'Arbophyllinine B'
_chemical_temperature_decomposition_gt 488
_space_group_crystal_system monoclinic
_space_group_IT_number 4
_space_group_name_Hall 'P 2yb'
_space_group_name_H-M_alt 'P 1 21 1'
_atom_sites_solution_hydrogens mixed
_audit_creation_method SHELXL-2018/1
_cell_angle_alpha 90
_cell_angle_beta 101.551(7)
_cell_angle_gamma 90
_cell_formula_units_Z 4
_cell_length_a 6.7413(5)
_cell_length_b 41.936(4)
_cell_length_c 6.7867(5)
_cell_measurement_reflns_used 2873
_cell_measurement_temperature 99.8(6)
_cell_measurement_theta_max 30.0770
_cell_measurement_theta_min 4.0420
_cell_volume 1879.8(3)
_computing_cell_refinement
;
CrysAlisPro, Agilent Technologies,
Version 1.171.36.28 (release 01-02-2013 CrysAlis171 .NET)
(compiled Feb  1 2013,16:14:44)
;
_computing_data_collection
;
CrysAlisPro, Agilent Technologies,
Version 1.171.36.28 (release 01-02-2013 CrysAlis171 .NET)
(compiled Feb  1 2013,16:14:44)
;
_computing_data_reduction
;
CrysAlisPro, Agilent Technologies,
Version 1.171.36.28 (release 01-02-2013 CrysAlis171 .NET)
(compiled Feb  1 2013,16:14:44)
;
_computing_molecular_graphics 'X-SEED (Barbour, 2001)'
_computing_publication_material 'enCIFer (Allen et al., 2004)'
_computing_structure_refinement 'SHELXL-2018/1 (Sheldrick, 2018)'
_computing_structure_solution 'SHELXT 2014/5 (Sheldrick, 2014)'
_diffrn_ambient_temperature 99.8(6)
_diffrn_detector_area_resol_mean 10.4041
_diffrn_measured_fraction_theta_full 0.975
_diffrn_measured_fraction_theta_max 0.811
_diffrn_measurement_device_type 'SuperNova, Dual, Cu at zero, Atlas'
_diffrn_measurement_method '\w scan'
_diffrn_radiation_type MoK\a
_diffrn_radiation_wavelength 0.71073
_diffrn_reflns_av_R_equivalents 0.0298
_diffrn_reflns_av_unetI/netI 0.0677
_diffrn_reflns_Laue_measured_fraction_full 0.975
_diffrn_reflns_Laue_measured_fraction_max 0.811
_diffrn_reflns_limit_h_max 9
_diffrn_reflns_limit_h_min -8
_diffrn_reflns_limit_k_max 54
_diffrn_reflns_limit_k_min -47
_diffrn_reflns_limit_l_max 8
_diffrn_reflns_limit_l_min -6
_diffrn_reflns_number 9424
_diffrn_reflns_point_group_measured_fraction_full 0.796
_diffrn_reflns_point_group_measured_fraction_max 0.638
_diffrn_reflns_theta_full 25.242
_diffrn_reflns_theta_max 30.304
_diffrn_reflns_theta_min 2.914
_diffrn_source 'SuperNova (Mo) X-ray Source'
_exptl_absorpt_coefficient_mu 0.102
_exptl_absorpt_correction_T_max 1.00000
_exptl_absorpt_correction_T_min 0.81529
_exptl_absorpt_correction_type multi-scan
_exptl_absorpt_process_details
;
CrysAlisPro, Agilent Technologies,
Version 1.171.36.28 (release 01-02-2013 CrysAlis171 .NET)
(compiled Feb  1 2013,16:14:44)
Empirical absorption correction using spherical harmonics,
 implemented in SCALE3 ABSPACK scaling algorithm.
;
_exptl_crystal_colour 'light yellow'
_exptl_crystal_density_diffrn 1.387
_exptl_crystal_description block
_exptl_crystal_F_000 840
_exptl_crystal_size_max 0.5
_exptl_crystal_size_mid 0.4
_exptl_crystal_size_min 0.4
_refine_diff_density_max 0.293
_refine_diff_density_min -0.436
_refine_diff_density_rms 0.059
_refine_ls_abs_structure_details
;
 Flack x determined using 1794 quotients [(I+)-(I-)]/[(I+)+(I-)]
 (Parsons, Flack and Wagner, Acta Cryst. B69 (2013) 249-259).
;
_refine_ls_abs_structure_Flack 0.2(8)
_refine_ls_extinction_method none
_refine_ls_goodness_of_fit_ref 1.084
_refine_ls_hydrogen_treatment constr
_refine_ls_matrix_type full
_refine_ls_number_parameters 519
_refine_ls_number_reflns 7210
_refine_ls_number_restraints 1
_refine_ls_restrained_S_all 1.084
_refine_ls_R_factor_all 0.0695
_refine_ls_R_factor_gt 0.0546
_refine_ls_shift/su_max <0.001
_refine_ls_shift/su_mean <0.001
_refine_ls_structure_factor_coef Fsqd
_refine_ls_weighting_details 'w=1/[\s^2^(Fo^2^)+(0.0565P)^2^+0.2221P] where P=(Fo^2^+2Fc^2^)/3'
_refine_ls_weighting_scheme calc
_refine_ls_wR_factor_gt 0.1214
_refine_ls_wR_factor_ref 0.1337
_reflns_Friedel_coverage 0.554
_reflns_Friedel_fraction_full 0.611
_reflns_Friedel_fraction_max 0.461
_reflns_number_gt 6117
_reflns_number_total 7210
_reflns_threshold_expression 'I > 2\s(I)'
_cod_data_source_file np9b00255_si_004.cif
_cod_data_source_block Arbophyllinine_B
_cod_depositor_comments
;
The following automatic conversions were performed:

data name '_chemical_melting_point' was changed to
'_chemical_temperature_decomposition_gt' since the value was
specified as 'more than' ('>') a certain temperature. The value
'>488K dec.' was changed to '488' -- it should be numeric and without
a unit designator.

Automatic conversion script
Id: cif_fix_values 6909 2019-04-08 15:41:33Z antanas 
;
_cod_original_sg_symbol_H-M 'P 21'
_cod_database_code 1552681
_shelx_shelxl_version_number 2018/1
_shelx_space_group_comment
;
The symmetry employed for this shelxl refinement is uniquely defined
by the following loop, which should always be used as a source of
symmetry information in preference to the above space-group names.
They are only intended as comments.
;

loop_
_space_group_symop_operation_xyz
'x, y, z'
'-x, y+1/2, -z'

loop_
_atom_site_label
_atom_site_type_symbol
_atom_site_fract_x
_atom_site_fract_y
_atom_site_fract_z
_atom_site_U_iso_or_equiv
_atom_site_adp_type
_atom_site_occupancy
_atom_site_site_symmetry_order
_atom_site_calc_flag
_atom_site_refinement_flags_posn
_atom_site_refinement_flags_adp
O19A O 0.1019(4) 0.57722(7) 0.6343(4) 0.0185(6) Uani 1 1 d . .
H19A H 0.028811 0.577847 0.717367 0.028 Uiso 1 1 calc R U
O4 O 0.8744(4) 0.41206(7) 0.4006(4) 0.0170(6) Uani 1 1 d . .
O17 O 0.9749(4) 0.47706(7) 0.6953(4) 0.0188(6) Uani 1 1 d . .
O17A O 0.5365(4) 0.52485(7) 0.7714(4) 0.0183(6) Uani 1 1 d . .
O4A O 0.8192(4) 0.58863(7) 0.8782(4) 0.0177(6) Uani 1 1 d . .
O19 O 1.1074(4) 0.42217(7) 1.1135(4) 0.0194(6) Uani 1 1 d . .
H19 H 1.029932 0.421668 1.192534 0.029 Uiso 1 1 calc R U
O16A O 0.7218(4) 0.55214(8) 1.2608(4) 0.0240(7) Uani 1 1 d . .
O16 O 0.4901(4) 0.44868(8) 0.4858(4) 0.0250(7) Uani 1 1 d . .
O2 O 0.5114(4) 0.39052(8) 0.1827(5) 0.0291(7) Uani 1 1 d G .
H2A H 0.425285 0.405268 0.184626 0.044 Uiso 1 1 d G U
H2B H 0.616075 0.396594 0.265898 0.044 Uiso 1 1 d G U
O1A O 0.3105(5) 0.65588(8) 0.3526(5) 0.0312(8) Uani 1 1 d . .
H1AA H 0.204737 0.646578 0.304973 0.047 Uiso 1 1 calc R U
O2A O 1.0349(5) 0.60959(8) 0.2420(5) 0.0286(7) Uani 1 1 d G .
H2AA H 1.008924 0.594848 0.319011 0.043 Uiso 1 1 d G U
H2AB H 0.963484 0.605039 0.127454 0.043 Uiso 1 1 d G U
O1 O 0.4053(5) 0.34413(8) 0.9099(5) 0.0291(7) Uani 1 1 d . .
H1B H 0.440820 0.355009 1.011205 0.044 Uiso 1 1 calc R U
N4 N 1.0045(5) 0.39799(8) 0.5646(5) 0.0166(7) Uani 1 1 d . .
N4A N 0.6577(5) 0.60366(8) 0.7508(5) 0.0156(7) Uani 1 1 d . .
N1 N 0.6569(5) 0.33084(8) 0.6294(5) 0.0226(8) Uani 1 1 d . .
H1 H 0.591313 0.334596 0.723375 0.027 Uiso 1 1 calc R U
N1A N 0.5946(5) 0.66931(9) 1.1030(5) 0.0225(8) Uani 1 1 d . .
H1A H 0.499567 0.665238 1.166933 0.027 Uiso 1 1 calc R U
C20 C 0.9865(5) 0.44596(10) 0.7898(6) 0.0158(8) Uani 1 1 d . .
C14A C 0.4646(6) 0.60161(9) 1.0294(6) 0.0172(8) Uani 1 1 d . .
H14A H 0.334025 0.608718 1.051773 0.021 Uiso 1 1 calc R U
H14B H 0.562368 0.604596 1.153921 0.021 Uiso 1 1 calc R U
C2A C 0.6376(6) 0.65203(10) 0.9449(6) 0.0198(8) Uani 1 1 d . .
C2 C 0.8143(6) 0.34884(10) 0.5866(6) 0.0188(8) Uani 1 1 d . .
C19A C 0.2135(6) 0.54786(10) 0.6556(6) 0.0173(8) Uani 1 1 d . .
H19B H 0.154416 0.533367 0.741455 0.021 Uiso 1 1 calc R U
C3 C 0.8871(6) 0.37895(10) 0.6937(6) 0.0180(8) Uani 1 1 d . .
H3 H 0.980412 0.373281 0.818883 0.022 Uiso 1 1 calc R U
C19 C 1.0863(6) 0.45201(10) 1.0090(6) 0.0173(8) Uani 1 1 d . .
H19C H 0.997527 0.465849 1.069301 0.021 Uiso 1 1 calc R U
C17 C 0.8041(6) 0.47864(10) 0.5331(6) 0.0177(8) Uani 1 1 d . .
H17C H 0.844206 0.474718 0.405742 0.021 Uiso 1 1 calc R U
H17D H 0.740049 0.499422 0.528046 0.021 Uiso 1 1 calc R U
C16A C 0.6364(6) 0.54794(10) 1.0883(6) 0.0186(8) Uani 1 1 d . .
C15A C 0.4515(6) 0.56606(9) 0.9784(6) 0.0153(8) Uani 1 1 d . .
H15A H 0.333811 0.557551 1.025473 0.018 Uiso 1 1 calc R U
C13 C 0.6233(7) 0.30602(10) 0.4967(7) 0.0230(9) Uani 1 1 d . .
C7 C 0.8834(6) 0.33573(10) 0.4290(6) 0.0204(9) Uani 1 1 d . .
C18 C 1.2923(6) 0.46810(11) 1.0305(6) 0.0234(9) Uani 1 1 d . .
H18D H 1.343771 0.473073 1.169354 0.035 Uiso 1 1 calc R U
H18E H 1.278392 0.487377 0.952640 0.035 Uiso 1 1 calc R U
H18F H 1.384460 0.453967 0.982893 0.035 Uiso 1 1 calc R U
C18A C 0.2005(6) 0.53251(11) 0.4515(6) 0.0235(9) Uani 1 1 d . .
H18A H 0.060997 0.529339 0.389310 0.035 Uiso 1 1 calc R U
H18B H 0.268888 0.512312 0.467471 0.035 Uiso 1 1 calc R U
H18C H 0.263447 0.546149 0.368336 0.035 Uiso 1 1 calc R U
C20A C 0.4324(5) 0.55552(9) 0.7594(6) 0.0152(8) Uani 1 1 d . .
C21A C 0.5269(6) 0.57890(10) 0.6314(6) 0.0181(8) Uani 1 1 d . .
H21A H 0.607273 0.566972 0.553224 0.022 Uiso 1 1 calc R U
H21B H 0.419204 0.589435 0.537840 0.022 Uiso 1 1 calc R U
C3A C 0.5257(6) 0.62243(10) 0.8667(6) 0.0170(8) Uani 1 1 d . .
H3A H 0.402154 0.628745 0.772239 0.020 Uiso 1 1 calc R U
C16 C 0.6614(6) 0.45281(10) 0.5767(6) 0.0192(8) Uani 1 1 d . .
C8 C 0.7652(7) 0.30820(10) 0.3678(7) 0.0232(9) Uani 1 1 d . .
C21 C 1.1191(5) 0.42356(10) 0.6916(6) 0.0176(8) Uani 1 1 d . .
H21C H 1.191406 0.436171 0.609026 0.021 Uiso 1 1 calc R U
H21D H 1.218905 0.413679 0.796667 0.021 Uiso 1 1 calc R U
C14 C 0.7175(6) 0.39934(10) 0.7475(6) 0.0178(8) Uani 1 1 d . .
H14C H 0.595387 0.396116 0.646367 0.021 Uiso 1 1 calc R U
H14D H 0.690375 0.392089 0.875246 0.021 Uiso 1 1 calc R U
C5 C 1.1537(6) 0.37618(10) 0.4917(6) 0.0195(8) Uani 1 1 d . .
H5A H 1.242252 0.388857 0.426475 0.023 Uiso 1 1 calc R U
H5B H 1.236773 0.365624 0.606374 0.023 Uiso 1 1 calc R U
C6A C 0.8830(6) 0.65005(10) 0.7154(6) 0.0223(9) Uani 1 1 d . .
H6AA H 1.010463 0.639701 0.771679 0.027 Uiso 1 1 calc R U
H6AB H 0.908683 0.666310 0.621922 0.027 Uiso 1 1 calc R U
C8A C 0.8595(6) 0.69209(11) 1.0023(7) 0.0234(9) Uani 1 1 d . .
C15 C 0.7654(5) 0.43476(9) 0.7625(6) 0.0152(8) Uani 1 1 d . .
H15 H 0.712028 0.443119 0.876321 0.018 Uiso 1 1 calc R U
C7A C 0.7981(6) 0.66503(11) 0.8792(7) 0.0225(9) Uani 1 1 d . .
C6 C 1.0493(6) 0.35129(10) 0.3460(6) 0.0217(9) Uani 1 1 d . .
H6A H 0.993175 0.361221 0.217844 0.026 Uiso 1 1 calc R U
H6B H 1.146730 0.335334 0.323824 0.026 Uiso 1 1 calc R U
C17A C 0.6864(6) 0.52265(11) 0.9513(6) 0.0224(9) Uani 1 1 d . .
H17A H 0.820242 0.526130 0.923225 0.027 Uiso 1 1 calc R U
H17B H 0.683110 0.501763 1.011948 0.027 Uiso 1 1 calc R U
C11 C 0.4775(8) 0.25958(12) 0.3242(7) 0.0332(11) Uani 1 1 d . .
H11 H 0.381338 0.243386 0.305604 0.040 Uiso 1 1 calc R U
C9 C 0.7602(7) 0.28547(11) 0.2169(7) 0.0283(10) Uani 1 1 d . .
H9 H 0.851822 0.286428 0.131255 0.034 Uiso 1 1 calc R U
C5A C 0.7344(6) 0.62568(10) 0.6052(6) 0.0206(9) Uani 1 1 d . .
H5AA H 0.620696 0.636670 0.522897 0.025 Uiso 1 1 calc R U
H5AB H 0.800305 0.613129 0.516799 0.025 Uiso 1 1 calc R U
C10 C 0.6168(7) 0.26147(11) 0.1966(8) 0.0317(11) Uani 1 1 d . .
H10 H 0.612712 0.246256 0.096170 0.038 Uiso 1 1 calc R U
C13A C 0.7305(7) 0.69443(11) 1.1419(7) 0.0243(9) Uani 1 1 d . .
C12 C 0.4809(7) 0.28141(11) 0.4771(7) 0.0282(10) Uani 1 1 d . .
H12 H 0.391215 0.279792 0.564356 0.034 Uiso 1 1 calc R U
C9A C 1.0151(8) 0.71485(12) 1.0108(8) 0.0339(11) Uani 1 1 d . .
H9A H 1.101197 0.714084 0.919566 0.041 Uiso 1 1 calc R U
C10A C 1.0377(8) 0.73826(13) 1.1564(8) 0.0389(13) Uani 1 1 d . .
H10A H 1.140438 0.753278 1.163787 0.047 Uiso 1 1 calc R U
C12A C 0.7515(7) 0.71792(12) 1.2880(8) 0.0347(12) Uani 1 1 d . .
H12A H 0.664923 0.719094 1.378658 0.042 Uiso 1 1 calc R U
C11A C 0.9079(8) 0.73964(13) 1.2928(9) 0.0404(13) Uani 1 1 d . .
H11A H 0.926754 0.755610 1.389869 0.048 Uiso 1 1 calc R U
C1 C 0.2890(8) 0.31824(13) 0.9538(8) 0.0381(12) Uani 1 1 d . .
H1C H 0.330358 0.312655 1.093217 0.057 Uiso 1 1 calc R U
H1D H 0.308897 0.300317 0.871902 0.057 Uiso 1 1 calc R U
H1E H 0.148470 0.324054 0.926416 0.057 Uiso 1 1 calc R U
C1A C 0.2693(9) 0.68145(14) 0.4639(10) 0.0504(15) Uani 1 1 d . .
H1AB H 0.298810 0.675948 0.604077 0.076 Uiso 1 1 calc R U
H1AC H 0.128867 0.687038 0.424301 0.076 Uiso 1 1 calc R U
H1AD H 0.351437 0.699256 0.441365 0.076 Uiso 1 1 calc R U

loop_
_atom_site_aniso_label
_atom_site_aniso_U_11
_atom_site_aniso_U_22
_atom_site_aniso_U_33
_atom_site_aniso_U_23
_atom_site_aniso_U_13
_atom_site_aniso_U_12
O19A 0.0169(13) 0.0217(16) 0.0182(14) 0.0043(12) 0.0067(11) 0.0064(11)
O4 0.0163(13) 0.0219(16) 0.0128(13) 0.0023(12) 0.0029(10) 0.0011(11)
O17 0.0194(14) 0.0198(16) 0.0154(14) 0.0056(12) -0.0005(11) -0.0038(11)
O17A 0.0194(14) 0.0169(15) 0.0173(14) -0.0025(12) 0.0010(11) 0.0044(11)
O4A 0.0157(13) 0.0183(15) 0.0191(14) 0.0015(12) 0.0030(11) 0.0047(11)
O19 0.0190(13) 0.0219(16) 0.0187(14) 0.0047(12) 0.0073(11) 0.0022(11)
O16A 0.0237(15) 0.0321(18) 0.0152(15) 0.0022(13) 0.0019(12) 0.0051(13)
O16 0.0157(13) 0.0302(18) 0.0282(16) 0.0033(14) 0.0024(12) 0.0031(12)
O2 0.0195(15) 0.0344(19) 0.0319(18) -0.0088(15) 0.0016(13) 0.0038(13)
O1A 0.0316(17) 0.0279(19) 0.0336(19) -0.0062(15) 0.0056(15) -0.0077(14)
O2A 0.0313(17) 0.033(2) 0.0206(16) 0.0030(14) 0.0023(13) -0.0118(14)
O1 0.0324(17) 0.0284(19) 0.0288(17) -0.0041(15) 0.0119(14) -0.0030(14)
N4 0.0165(15) 0.0167(18) 0.0174(17) 0.0026(14) 0.0056(13) 0.0013(13)
N4A 0.0185(15) 0.0135(17) 0.0160(16) 0.0003(14) 0.0058(13) 0.0020(12)
N1 0.0276(19) 0.021(2) 0.0217(19) -0.0004(16) 0.0103(15) -0.0004(14)
N1A 0.0238(18) 0.0194(19) 0.026(2) -0.0039(16) 0.0097(15) -0.0046(14)
C20 0.0143(17) 0.016(2) 0.017(2) 0.0018(16) 0.0029(14) -0.0006(14)
C14A 0.0186(19) 0.019(2) 0.016(2) -0.0010(16) 0.0073(15) -0.0026(15)
C2A 0.0198(19) 0.020(2) 0.020(2) 0.0045(18) 0.0046(16) 0.0036(16)
C2 0.0173(18) 0.020(2) 0.020(2) 0.0040(17) 0.0053(15) 0.0038(15)
C19A 0.0151(17) 0.017(2) 0.019(2) 0.0006(16) 0.0008(15) 0.0003(15)
C3 0.0161(18) 0.022(2) 0.018(2) 0.0045(17) 0.0065(15) 0.0018(15)
C19 0.0181(18) 0.017(2) 0.016(2) 0.0011(16) 0.0031(15) 0.0012(15)
C17 0.0172(19) 0.022(2) 0.0135(19) 0.0042(17) 0.0018(15) 0.0036(15)
C16A 0.0161(18) 0.022(2) 0.019(2) 0.0013(17) 0.0057(16) -0.0027(15)
C15A 0.0162(18) 0.018(2) 0.0133(19) 0.0013(16) 0.0058(14) 0.0012(14)
C13 0.029(2) 0.016(2) 0.025(2) 0.0024(18) 0.0065(18) 0.0037(17)
C7 0.023(2) 0.018(2) 0.021(2) 0.0010(17) 0.0057(17) 0.0002(16)
C18 0.021(2) 0.025(2) 0.020(2) 0.0037(18) -0.0043(16) -0.0043(17)
C18A 0.022(2) 0.022(2) 0.026(2) -0.0029(19) 0.0041(17) 0.0000(17)
C20A 0.0134(17) 0.015(2) 0.017(2) -0.0016(16) 0.0020(14) -0.0002(14)
C21A 0.0164(18) 0.024(2) 0.0145(19) -0.0041(17) 0.0040(15) 0.0004(15)
C3A 0.0167(18) 0.018(2) 0.018(2) 0.0010(16) 0.0070(15) 0.0041(15)
C16 0.0189(19) 0.023(2) 0.017(2) 0.0007(17) 0.0064(16) 0.0046(16)
C8 0.027(2) 0.018(2) 0.025(2) -0.0016(18) 0.0074(18) 0.0015(17)
C21 0.0135(17) 0.021(2) 0.019(2) -0.0026(17) 0.0056(15) -0.0020(15)
C14 0.0162(18) 0.020(2) 0.019(2) -0.0016(17) 0.0085(15) -0.0039(15)
C5 0.0164(18) 0.023(2) 0.021(2) -0.0013(18) 0.0073(16) 0.0039(15)
C6A 0.025(2) 0.022(2) 0.022(2) 0.0051(18) 0.0101(17) -0.0016(17)
C8A 0.026(2) 0.020(2) 0.025(2) 0.0037(19) 0.0064(18) -0.0011(17)
C15 0.0122(17) 0.0169(19) 0.018(2) 0.0005(16) 0.0059(15) 0.0018(14)
C7A 0.0206(19) 0.023(2) 0.024(2) 0.0051(19) 0.0039(17) -0.0005(17)
C6 0.0199(19) 0.022(2) 0.024(2) -0.0023(18) 0.0089(17) 0.0012(16)
C17A 0.020(2) 0.026(2) 0.021(2) 0.0016(18) 0.0041(17) 0.0039(16)
C11 0.040(3) 0.021(3) 0.037(3) -0.003(2) 0.005(2) -0.003(2)
C9 0.030(2) 0.025(3) 0.030(3) -0.005(2) 0.005(2) 0.0047(18)
C5A 0.021(2) 0.025(2) 0.018(2) -0.0007(18) 0.0094(16) -0.0037(17)
C10 0.039(3) 0.021(3) 0.034(3) -0.007(2) 0.003(2) 0.003(2)
C13A 0.027(2) 0.016(2) 0.029(2) 0.0018(19) 0.0039(18) -0.0015(17)
C12 0.034(2) 0.022(2) 0.030(3) 0.002(2) 0.009(2) -0.0026(18)
C9A 0.033(3) 0.030(3) 0.039(3) 0.003(2) 0.010(2) -0.007(2)
C10A 0.044(3) 0.034(3) 0.038(3) -0.004(2) 0.007(2) -0.017(2)
C12A 0.035(3) 0.027(3) 0.043(3) -0.010(2) 0.012(2) -0.010(2)
C11A 0.047(3) 0.028(3) 0.046(3) -0.015(2) 0.009(3) -0.014(2)
C1 0.042(3) 0.033(3) 0.043(3) 0.001(2) 0.018(2) 0.004(2)
C1A 0.043(3) 0.047(4) 0.065(4) 0.010(3) 0.018(3) 0.007(3)

loop_
_atom_type_symbol
_atom_type_description
_atom_type_scat_dispersion_real
_atom_type_scat_dispersion_imag
_atom_type_scat_source
C C 0.0033 0.0016 'International Tables Vol C Tables 4.2.6.8 and 6.1.1.4'
H H 0.0000 0.0000 'International Tables Vol C Tables 4.2.6.8 and 6.1.1.4'
N N 0.0061 0.0033 'International Tables Vol C Tables 4.2.6.8 and 6.1.1.4'
O O 0.0106 0.0060 'International Tables Vol C Tables 4.2.6.8 and 6.1.1.4'

loop_
_geom_angle_atom_site_label_1
_geom_angle_atom_site_label_2
_geom_angle_atom_site_label_3
_geom_angle
C19A O19A H19A 109.5
C17 O17 C20 110.3(3)
C17A O17A C20A 110.8(3)
C19 O19 H19 109.5
H2A O2 H2B 104.5
C1A O1A H1AA 109.5
H2AA O2A H2AB 104.5
C1 O1 H1B 109.5
O4 N4 C21 109.0(3)
O4 N4 C5 110.2(3)
C21 N4 C5 108.8(3)
O4 N4 C3 111.3(3)
C21 N4 C3 108.3(3)
C5 N4 C3 109.1(3)
O4A N4A C21A 108.9(3)
O4A N4A C5A 110.6(3)
C21A N4A C5A 108.1(3)
O4A N4A C3A 112.2(3)
C21A N4A C3A 107.3(3)
C5A N4A C3A 109.5(3)
C13 N1 C2 108.1(3)
C13 N1 H1 125.9
C2 N1 H1 125.9
C2A N1A C13A 108.4(3)
C2A N1A H1A 125.8
C13A N1A H1A 125.8
O17 C20 C19 104.8(3)
O17 C20 C21 110.1(3)
C19 C20 C21 110.1(3)
O17 C20 C15 104.9(3)
C19 C20 C15 113.3(3)
C21 C20 C15 113.3(3)
C3A C14A C15A 113.9(3)
C3A C14A H14A 108.8
C15A C14A H14A 108.8
C3A C14A H14B 108.8
C15A C14A H14B 108.8
H14A C14A H14B 107.7
C7A C2A N1A 110.5(4)
C7A C2A C3A 126.4(4)
N1A C2A C3A 123.1(3)
C7 C2 N1 110.0(4)
C7 C2 C3 126.3(4)
N1 C2 C3 123.6(3)
O19A C19A C18A 109.8(3)
O19A C19A C20A 107.6(3)
C18A C19A C20A 112.5(3)
O19A C19A H19B 108.9
C18A C19A H19B 108.9
C20A C19A H19B 108.9
C2 C3 N4 108.9(3)
C2 C3 C14 113.7(3)
N4 C3 C14 110.1(3)
C2 C3 H3 108.0
N4 C3 H3 108.0
C14 C3 H3 108.0
O19 C19 C18 110.0(3)
O19 C19 C20 108.6(3)
C18 C19 C20 112.5(3)
O19 C19 H19C 108.6
C18 C19 H19C 108.6
C20 C19 H19C 108.6
O17 C17 C16 105.1(3)
O17 C17 H17C 110.7
C16 C17 H17C 110.7
O17 C17 H17D 110.7
C16 C17 H17D 110.7
H17C C17 H17D 108.8
O16A C16A C17A 125.7(4)
O16A C16A C15A 125.9(4)
C17A C16A C15A 108.3(3)
C16A C15A C14A 111.8(3)
C16A C15A C20A 103.5(3)
C14A C15A C20A 119.4(3)
C16A C15A H15A 107.2
C14A C15A H15A 107.2
C20A C15A H15A 107.2
N1 C13 C12 130.2(4)
N1 C13 C8 108.3(4)
C12 C13 C8 121.5(4)
C2 C7 C8 107.3(3)
C2 C7 C6 121.1(4)
C8 C7 C6 131.5(4)
C19 C18 H18D 109.5
C19 C18 H18E 109.5
H18D C18 H18E 109.5
C19 C18 H18F 109.5
H18D C18 H18F 109.5
H18E C18 H18F 109.5
C19A C18A H18A 109.5
C19A C18A H18B 109.5
H18A C18A H18B 109.5
C19A C18A H18C 109.5
H18A C18A H18C 109.5
H18B C18A H18C 109.5
O17A C20A C21A 110.2(3)
O17A C20A C15A 104.8(3)
C21A C20A C15A 113.7(3)
O17A C20A C19A 104.4(3)
C21A C20A C19A 110.1(3)
C15A C20A C19A 113.1(3)
N4A C21A C20A 113.9(3)
N4A C21A H21A 108.8
C20A C21A H21A 108.8
N4A C21A H21B 108.8
C20A C21A H21B 108.8
H21A C21A H21B 107.7
C2A C3A N4A 107.9(3)
C2A C3A C14A 114.1(3)
N4A C3A C14A 110.4(3)
C2A C3A H3A 108.1
N4A C3A H3A 108.1
C14A C3A H3A 108.1
O16 C16 C15 126.0(4)
O16 C16 C17 125.6(4)
C15 C16 C17 108.3(3)
C9 C8 C7 134.5(4)
C9 C8 C13 119.2(4)
C7 C8 C13 106.3(4)
N4 C21 C20 114.3(3)
N4 C21 H21C 108.7
C20 C21 H21C 108.7
N4 C21 H21D 108.7
C20 C21 H21D 108.7
H21C C21 H21D 107.6
C15 C14 C3 113.8(3)
C15 C14 H14C 108.8
C3 C14 H14C 108.8
C15 C14 H14D 108.8
C3 C14 H14D 108.8
H14C C14 H14D 107.7
C6 C5 N4 112.3(3)
C6 C5 H5A 109.2
N4 C5 H5A 109.2
C6 C5 H5B 109.2
N4 C5 H5B 109.2
H5A C5 H5B 107.9
C7A C6A C5A 109.7(3)
C7A C6A H6AA 109.7
C5A C6A H6AA 109.7
C7A C6A H6AB 109.7
C5A C6A H6AB 109.7
H6AA C6A H6AB 108.2
C9A C8A C13A 118.6(4)
C9A C8A C7A 133.7(4)
C13A C8A C7A 107.7(4)
C16 C15 C14 112.1(3)
C16 C15 C20 102.9(3)
C14 C15 C20 119.6(3)
C16 C15 H15 107.2
C14 C15 H15 107.2
C20 C15 H15 107.2
C2A C7A C8A 106.5(4)
C2A C7A C6A 121.7(4)
C8A C7A C6A 131.7(4)
C7 C6 C5 109.8(3)
C7 C6 H6A 109.7
C5 C6 H6A 109.7
C7 C6 H6B 109.7
C5 C6 H6B 109.7
H6A C6 H6B 108.2
O17A C17A C16A 106.2(3)
O17A C17A H17A 110.5
C16A C17A H17A 110.5
O17A C17A H17B 110.5
C16A C17A H17B 110.5
H17A C17A H17B 108.7
C12 C11 C10 121.0(5)
C12 C11 H11 119.5
C10 C11 H11 119.5
C10 C9 C8 118.9(4)
C10 C9 H9 120.5
C8 C9 H9 120.5
N4A C5A C6A 111.5(3)
N4A C5A H5AA 109.3
C6A C5A H5AA 109.3
N4A C5A H5AB 109.3
C6A C5A H5AB 109.3
H5AA C5A H5AB 108.0
C9 C10 C11 121.4(4)
C9 C10 H10 119.3
C11 C10 H10 119.3
C12A C13A N1A 130.2(4)
C12A C13A C8A 122.8(4)
N1A C13A C8A 106.9(4)
C11 C12 C13 118.0(4)
C11 C12 H12 121.0
C13 C12 H12 121.0
C10A C9A C8A 119.0(4)
C10A C9A H9A 120.5
C8A C9A H9A 120.5
C9A C10A C11A 120.7(5)
C9A C10A H10A 119.7
C11A C10A H10A 119.7
C13A C12A C11A 116.8(4)
C13A C12A H12A 121.6
C11A C12A H12A 121.6
C12A C11A C10A 122.1(5)
C12A C11A H11A 119.0
C10A C11A H11A 119.0
O1 C1 H1C 109.5
O1 C1 H1D 109.5
H1C C1 H1D 109.5
O1 C1 H1E 109.5
H1C C1 H1E 109.5
H1D C1 H1E 109.5
O1A C1A H1AB 109.5
O1A C1A H1AC 109.5
H1AB C1A H1AC 109.5
O1A C1A H1AD 109.5
H1AB C1A H1AD 109.5
H1AC C1A H1AD 109.5

loop_
_geom_bond_atom_site_label_1
_geom_bond_atom_site_label_2
_geom_bond_distance
O19A C19A 1.435(5)
O19A H19A 0.8200
O4 N4 1.402(4)
O17 C17 1.427(5)
O17 C20 1.448(5)
O17A C17A 1.423(5)
O17A C20A 1.459(5)
O4A N4A 1.398(4)
O19 C19 1.432(5)
O19 H19 0.8200
O16A C16A 1.209(5)
O16 C16 1.208(5)
O2 H2A 0.8499
O2 H2B 0.8499
O1A C1A 1.372(7)
O1A H1AA 0.8200
O2A H2AA 0.8502
O2A H2AB 0.8501
O1 C1 1.406(6)
O1 H1B 0.8200
N4 C21 1.491(5)
N4 C5 1.514(5)
N4 C3 1.519(5)
N4A C21A 1.492(5)
N4A C5A 1.517(5)
N4A C3A 1.520(4)
N1 C13 1.366(6)
N1 C2 1.380(5)
N1 H1 0.8600
N1A C2A 1.372(5)
N1A C13A 1.386(5)
N1A H1A 0.8600
C20 C19 1.526(6)
C20 C21 1.537(5)
C20 C15 1.538(5)
C14A C3A 1.528(5)
C14A C15A 1.529(6)
C14A H14A 0.9700
C14A H14B 0.9700
C2A C7A 1.363(5)
C2A C3A 1.494(6)
C2 C7 1.365(6)
C2 C3 1.490(6)
C19A C18A 1.514(6)
C19A C20A 1.537(5)
C19A H19B 0.9800
C3 C14 1.529(5)
C3 H3 0.9800
C19 C18 1.524(5)
C19 H19C 0.9800
C17 C16 1.516(6)
C17 H17C 0.9700
C17 H17D 0.9700
C16A C17A 1.493(6)
C16A C15A 1.522(5)
C15A C20A 1.531(5)
C15A H15A 0.9800
C13 C12 1.397(6)
C13 C8 1.422(6)
C7 C8 1.417(6)
C7 C6 1.499(5)
C18 H18D 0.9600
C18 H18E 0.9600
C18 H18F 0.9600
C18A H18A 0.9600
C18A H18B 0.9600
C18A H18C 0.9600
C20A C21A 1.531(5)
C21A H21A 0.9700
C21A H21B 0.9700
C3A H3A 0.9800
C16 C15 1.516(6)
C8 C9 1.395(6)
C21 H21C 0.9700
C21 H21D 0.9700
C14 C15 1.519(5)
C14 H14C 0.9700
C14 H14D 0.9700
C5 C6 1.511(6)
C5 H5A 0.9700
C5 H5B 0.9700
C6A C7A 1.488(6)
C6A C5A 1.519(6)
C6A H6AA 0.9700
C6A H6AB 0.9700
C8A C9A 1.411(6)
C8A C13A 1.412(6)
C8A C7A 1.420(6)
C15 H15 0.9800
C6 H6A 0.9700
C6 H6B 0.9700
C17A H17A 0.9700
C17A H17B 0.9700
C11 C12 1.380(7)
C11 C10 1.401(7)
C11 H11 0.9300
C9 C10 1.383(7)
C9 H9 0.9300
C5A H5AA 0.9700
C5A H5AB 0.9700
C10 H10 0.9300
C13A C12A 1.385(7)
C12 H12 0.9300
C9A C10A 1.380(7)
C9A H9A 0.9300
C10A C11A 1.397(7)
C10A H10A 0.9300
C12A C11A 1.389(7)
C12A H12A 0.9300
C11A H11A 0.9300
C1 H1C 0.9600
C1 H1D 0.9600
C1 H1E 0.9600
C1A H1AB 0.9600
C1A H1AC 0.9600
C1A H1AD 0.9600

loop_
_geom_torsion_atom_site_label_1
_geom_torsion_atom_site_label_2
_geom_torsion_atom_site_label_3
_geom_torsion_atom_site_label_4
_geom_torsion
C17 O17 C20 C19 -150.1(3)
C17 O17 C20 C21 91.6(3)
C17 O17 C20 C15 -30.5(4)
C13A N1A C2A C7A 0.2(5)
C13A N1A C2A C3A 177.7(4)
C13 N1 C2 C7 -0.5(5)
C13 N1 C2 C3 176.7(4)
C7 C2 C3 N4 16.6(6)
N1 C2 C3 N4 -160.2(4)
C7 C2 C3 C14 139.8(4)
N1 C2 C3 C14 -37.0(6)
O4 N4 C3 C2 74.2(4)
C21 N4 C3 C2 -166.0(3)
C5 N4 C3 C2 -47.7(4)
O4 N4 C3 C14 -51.1(4)
C21 N4 C3 C14 68.7(4)
C5 N4 C3 C14 -172.9(3)
O17 C20 C19 O19 -178.9(3)
C21 C20 C19 O19 -60.6(4)
C15 C20 C19 O19 67.3(4)
O17 C20 C19 C18 -57.0(4)
C21 C20 C19 C18 61.3(4)
C15 C20 C19 C18 -170.8(3)
C20 O17 C17 C16 21.8(4)
O16A C16A C15A C14A 40.3(5)
C17A C16A C15A C14A -143.3(3)
O16A C16A C15A C20A 170.1(4)
C17A C16A C15A C20A -13.6(4)
C3A C14A C15A C16A 102.0(4)
C3A C14A C15A C20A -18.9(5)
C2 N1 C13 C12 -179.6(5)
C2 N1 C13 C8 0.7(5)
N1 C2 C7 C8 0.1(5)
C3 C2 C7 C8 -177.0(4)
N1 C2 C7 C6 177.6(4)
C3 C2 C7 C6 0.5(7)
C17A O17A C20A C21A 96.6(4)
C17A O17A C20A C15A -26.1(4)
C17A O17A C20A C19A -145.2(3)
C16A C15A C20A O17A 23.2(3)
C14A C15A C20A O17A 148.2(3)
C16A C15A C20A C21A -97.2(4)
C14A C15A C20A C21A 27.8(5)
C16A C15A C20A C19A 136.3(3)
C14A C15A C20A C19A -98.8(4)
O19A C19A C20A O17A -178.7(3)
C18A C19A C20A O17A -57.6(4)
O19A C19A C20A C21A -60.4(4)
C18A C19A C20A C21A 60.7(4)
O19A C19A C20A C15A 68.0(4)
C18A C19A C20A C15A -170.8(3)
O4A N4A C21A C20A 61.7(4)
C5A N4A C21A C20A -178.1(3)
C3A N4A C21A C20A -60.1(4)
O17A C20A C21A N4A -104.7(4)
C15A C20A C21A N4A 12.6(5)
C19A C20A C21A N4A 140.7(3)
C7A C2A C3A N4A 17.7(6)
N1A C2A C3A N4A -159.5(4)
C7A C2A C3A C14A 140.7(4)
N1A C2A C3A C14A -36.4(5)
O4A N4A C3A C2A 74.4(4)
C21A N4A C3A C2A -166.0(3)
C5A N4A C3A C2A -48.8(4)
O4A N4A C3A C14A -50.9(4)
C21A N4A C3A C14A 68.7(4)
C5A N4A C3A C14A -174.1(3)
C15A C14A C3A C2A -150.7(3)
C15A C14A C3A N4A -28.9(4)
O17 C17 C16 O16 171.7(4)
O17 C17 C16 C15 -4.3(4)
C2 C7 C8 C9 178.9(5)
C6 C7 C8 C9 1.8(9)
C2 C7 C8 C13 0.3(5)
C6 C7 C8 C13 -176.8(5)
N1 C13 C8 C9 -179.5(4)
C12 C13 C8 C9 0.8(7)
N1 C13 C8 C7 -0.6(5)
C12 C13 C8 C7 179.7(4)
O4 N4 C21 C20 64.4(4)
C5 N4 C21 C20 -175.4(3)
C3 N4 C21 C20 -56.9(4)
O17 C20 C21 N4 -108.7(4)
C19 C20 C21 N4 136.2(3)
C15 C20 C21 N4 8.2(5)
C2 C3 C14 C15 -152.6(3)
N4 C3 C14 C15 -30.1(5)
O4 N4 C5 C6 -55.2(4)
C21 N4 C5 C6 -174.7(3)
C3 N4 C5 C6 67.3(4)
O16 C16 C15 C14 41.2(5)
C17 C16 C15 C14 -142.9(3)
O16 C16 C15 C20 171.0(4)
C17 C16 C15 C20 -13.1(4)
C3 C14 C15 C16 101.7(4)
C3 C14 C15 C20 -18.8(5)
O17 C20 C15 C16 25.6(4)
C19 C20 C15 C16 139.3(3)
C21 C20 C15 C16 -94.4(4)
O17 C20 C15 C14 150.6(3)
C19 C20 C15 C14 -95.6(4)
C21 C20 C15 C14 30.6(5)
N1A C2A C7A C8A -0.2(5)
C3A C2A C7A C8A -177.6(4)
N1A C2A C7A C6A 177.0(4)
C3A C2A C7A C6A -0.5(7)
C9A C8A C7A C2A 179.2(5)
C13A C8A C7A C2A 0.1(5)
C9A C8A C7A C6A 2.5(9)
C13A C8A C7A C6A -176.6(5)
C5A C6A C7A C2A 15.2(6)
C5A C6A C7A C8A -168.5(5)
C2 C7 C6 C5 14.6(6)
C8 C7 C6 C5 -168.6(4)
N4 C5 C6 C7 -48.0(5)
C20A O17A C17A C16A 17.4(4)
O16A C16A C17A O17A 174.8(4)
C15A C16A C17A O17A -1.5(4)
C7 C8 C9 C10 -178.3(5)
C13 C8 C9 C10 0.2(7)
O4A N4A C5A C6A -56.1(4)
C21A N4A C5A C6A -175.3(3)
C3A N4A C5A C6A 68.0(4)
C7A C6A C5A N4A -48.0(5)
C8 C9 C10 C11 -0.1(7)
C12 C11 C10 C9 -1.1(8)
C2A N1A C13A C12A -178.5(5)
C2A N1A C13A C8A -0.1(5)
C9A C8A C13A C12A -0.7(7)
C7A C8A C13A C12A 178.6(5)
C9A C8A C13A N1A -179.3(4)
C7A C8A C13A N1A 0.0(5)
C10 C11 C12 C13 2.0(7)
N1 C13 C12 C11 178.5(5)
C8 C13 C12 C11 -1.9(7)
C13A C8A C9A C10A 0.9(7)
C7A C8A C9A C10A -178.1(5)
C8A C9A C10A C11A -0.5(8)
N1A C13A C12A C11A 178.2(5)
C8A C13A C12A C11A 0.0(8)
C13A C12A C11A C10A 0.5(9)
C9A C10A C11A C12A -0.3(9)
